data_4089254
loop_
_publ_author_name
'Lebedev, Yury N.'
'Das, Ujjal'
'Schnakenburg, Gregor'
'Filippou, Alexander C.'

_publ_section_title
;
 Coordination Chemistry of [E(Idipp)]2+ Ligands (E = Ge, Sn): Metal
 Germylidyne [Cp*(CO)2W\\tb Ge(Idipp)]+ and Metallotetrylene
 [Cp*(CO)3W--E(Idipp)]+ Cations
;
_journal_issue 8
_journal_name_full Organometallics
_journal_page_first 1530
_journal_paper_doi 10.1021/acs.organomet.7b00110
_journal_volume 36
_journal_year 2017
_chemical_formula_moiety 'C39 H51 Cl Ge N2 O2 W, 0.25(C4 H10 O)'
_chemical_formula_sum 'C40 H53.5 Cl Ge N2 O2.25 W'
_chemical_formula_weight 890.23
_chemical_name_systematic LY-703
_space_group_crystal_system monoclinic
_space_group_IT_number 14
_space_group_name_Hall '-P 2ybc'
_space_group_name_H-M_alt 'P 1 21/c 1'
_atom_sites_solution_hydrogens geom
_audit_creation_date 2017-03-08
_audit_creation_method
;
Olex2 1.2
(compiled 2017.01.04 svn.r3372 for OlexSys, GUI svn.r5292)
;
_cell_angle_alpha 90
_cell_angle_beta 118.8270(10)
_cell_angle_gamma 90
_cell_formula_units_Z 4
_cell_length_a 10.8687(2)
_cell_length_b 25.9736(5)
_cell_length_c 16.0387(2)
_cell_measurement_reflns_used 9937
_cell_measurement_temperature 123(2)
_cell_measurement_theta_max 29.13
_cell_measurement_theta_min 0.41
_cell_volume 3966.64(12)
_computing_molecular_graphics 'Olex2 (Dolomanov et al., 2009)'
_computing_publication_material 'Olex2 (Dolomanov et al., 2009)'
_computing_structure_refinement 'XL (Sheldrick, 2008)'
_diffrn_ambient_temperature 123.15
_diffrn_detector_area_resol_mean 8
_diffrn_measured_fraction_theta_full 0.998
_diffrn_measured_fraction_theta_max 0.990
_diffrn_measurement_device_type 'Nonius KappaCCD'
_diffrn_measurement_method 'fine slicing \w and \f scans'
_diffrn_radiation_monochromator graphite
_diffrn_radiation_type MoK\a
_diffrn_radiation_wavelength 0.71073
_diffrn_reflns_av_R_equivalents 0.0727
_diffrn_reflns_av_unetI/netI 0.0825
_diffrn_reflns_Laue_measured_fraction_full 0.998
_diffrn_reflns_Laue_measured_fraction_max 0.990
_diffrn_reflns_limit_h_max 14
_diffrn_reflns_limit_h_min -14
_diffrn_reflns_limit_k_max 34
_diffrn_reflns_limit_k_min -34
_diffrn_reflns_limit_l_max 21
_diffrn_reflns_limit_l_min -21
_diffrn_reflns_number 41735
_diffrn_reflns_point_group_measured_fraction_full 0.998
_diffrn_reflns_point_group_measured_fraction_max 0.990
_diffrn_reflns_theta_full 25.242
_diffrn_reflns_theta_max 27.999
_diffrn_reflns_theta_min 2.652
_diffrn_source 'sealed tube'
_exptl_absorpt_coefficient_mu 3.758
_exptl_absorpt_correction_T_max 0.8642
_exptl_absorpt_correction_T_min 0.7050
_exptl_absorpt_correction_type empirical
_exptl_crystal_colour 'clear reddish brown'
_exptl_crystal_colour_lustre clear
_exptl_crystal_colour_modifier reddish
_exptl_crystal_colour_primary brown
_exptl_crystal_density_diffrn 1.491
_exptl_crystal_description plate
_exptl_crystal_F_000 1794
_exptl_crystal_size_max 0.1
_exptl_crystal_size_mid 0.06
_exptl_crystal_size_min 0.04
_refine_diff_density_max 1.739
_refine_diff_density_min -1.461
_refine_diff_density_rms 0.130
_refine_ls_extinction_method none
_refine_ls_goodness_of_fit_ref 0.933
_refine_ls_hydrogen_treatment constr
_refine_ls_matrix_type full
_refine_ls_number_parameters 472
_refine_ls_number_reflns 9485
_refine_ls_number_restraints 61
_refine_ls_restrained_S_all 0.930
_refine_ls_R_factor_all 0.0842
_refine_ls_R_factor_gt 0.0404
_refine_ls_shift/su_max 0.001
_refine_ls_shift/su_mean 0.000
_refine_ls_structure_factor_coef Fsqd
_refine_ls_weighting_details 'w=1/[\s^2^(Fo^2^)+(0.0413P)^2^] where P=(Fo^2^+2Fc^2^)/3'
_refine_ls_weighting_scheme calc
_refine_ls_wR_factor_gt 0.0808
_refine_ls_wR_factor_ref 0.0912
_reflns_Friedel_coverage 0.000
_reflns_number_gt 5991
_reflns_number_total 9485
_reflns_threshold_expression 'I > 2\s(I)'
_cod_data_source_file om7b00110_si_002.cif
_cod_data_source_block greg1767
_cod_original_formula_sum 'C40 H53.50 Cl Ge N2 O2.25 W'
_cod_database_code 4089254
_shelx_shelxl_version_number 2014/7
_shelx_space_group_comment
;
The symmetry employed for this shelxl refinement is uniquely defined
by the following loop, which should always be used as a source of
symmetry information in preference to the above space-group names.
They are only intended as comments.
;
_shelx_estimated_absorpt_t_max 0.864
_shelx_estimated_absorpt_t_min 0.705
_olex2_refinement_description
;
1. Fixed Uiso
 At 1.2 times of:
  All C(H) groups, All C(H,H) groups
 At 1.5 times of:
  All C(H,H,H) groups
2. Restrained distances
 C40-C41 = C42-C43
 1.54 with sigma of 0.002
 C41-O3 = O3-C42
 1.48 with sigma of 0.002
 C40-O3 = O3-C43 = C41-C42
 2.54 with sigma of 0.002
3. Uiso/Uaniso restraints and constraints
C40 \\sim C41 \\sim O3 \\sim C42 \\sim C43: within 2A with sigma of 0.002 and
sigma for terminal atoms of 0.004
Uanis(C40) \\sim Ueq, Uanis(C41) \\sim Ueq, Uanis(C42) \\sim Ueq, Uanis(C43)
\\sim Ueq, Uanis(O3) \\sim Ueq: with sigma of 0.002 and sigma for terminal
atoms of 0.004
4. Others
 Fixed Sof: O3(0.25) C40(0.25) H40A(0.25) H40B(0.25) H40C(0.25) C41(0.25)
 H41A(0.25) H41B(0.25) C42(0.25) H42A(0.25) H42B(0.25) C43(0.25) H43A(0.25)
 H43B(0.25) H43C(0.25)
5.a Ternary CH refined with riding coordinates:
 C12(H12), C15(H15), C24(H24), C27(H27)
5.b Secondary CH2 refined with riding coordinates:
 C41(H41A,H41B), C42(H42A,H42B)
5.c Me refined with riding coordinates:
 C26(H26A,H26B,H26C), C40(H40A,H40B,H40C), C43(H43A,H43B,H43C)
5.d Aromatic/amide H refined with riding coordinates:
 C2(H2), C3(H3), C8(H8), C9(H9), C10(H10), C20(H20), C21(H21), C22(H22)
5.e Idealised Me refined as rotating group:
 C13(H13A,H13B,H13C), C14(H14A,H14B,H14C), C16(H16A,H16B,H16C), C17(H17A,H17B,
 H17C), C25(H25A,H25B,H25C), C28(H28A,H28B,H28C), C29(H29A,H29B,H29C), C35(H35A,
 H35B,H35C), C36(H36A,H36B,H36C), C37(H37A,H37B,H37C), C38(H38A,H38B,H38C),
 C39(H39A,H39B,H39C)
;
_olex2_submission_special_instructions 'No special instructions were received'

loop_
_space_group_symop_operation_xyz
'x, y, z'
'-x, y+1/2, -z+1/2'
'-x, -y, -z'
'x, -y-1/2, z-1/2'

loop_
_atom_site_label
_atom_site_type_symbol
_atom_site_fract_x
_atom_site_fract_y
_atom_site_fract_z
_atom_site_U_iso_or_equiv
_atom_site_adp_type
_atom_site_occupancy
_atom_site_site_symmetry_order
_atom_site_calc_flag
_atom_site_refinement_flags_posn
_atom_site_refinement_flags_adp
_atom_site_refinement_flags_occupancy
_atom_site_disorder_assembly
_atom_site_disorder_group
W W 0.86894(2) 0.12350(2) 0.32546(2) 0.03152(7) Uani 1 1 d . . . . .
Ge Ge 0.82842(5) 0.11813(2) 0.16797(3) 0.02657(12) Uani 1 1 d . . . . .
Cl Cl 0.84471(15) 0.04606(5) 0.09642(8) 0.0410(3) Uani 1 1 d . . . . .
O1 O 0.5912(4) 0.17729(15) 0.2896(3) 0.0481(10) Uani 1 1 d . . . . .
O2 O 0.9965(4) 0.23331(14) 0.3485(3) 0.0471(9) Uani 1 1 d . . . . .
N1 N 0.9063(4) 0.17346(14) 0.0323(2) 0.0243(8) Uani 1 1 d . . . . .
N2 N 0.7045(4) 0.19783(14) 0.0127(2) 0.0237(8) Uani 1 1 d . . . . .
C1 C 0.8098(4) 0.16458(16) 0.0611(3) 0.0239(10) Uani 1 1 d . . . . .
C2 C 0.8595(5) 0.21273(17) -0.0348(3) 0.0271(10) Uani 1 1 d . . . . .
H2 H 0.9077 0.2263 -0.0660 0.033 Uiso 1 1 calc R . . . .
C3 C 0.7344(5) 0.22784(17) -0.0473(3) 0.0257(10) Uani 1 1 d . . . . .
H3 H 0.6768 0.2541 -0.0892 0.031 Uiso 1 1 calc R . . . .
C4 C 0.6950(6) 0.1584(2) 0.2979(3) 0.0375(12) Uani 1 1 d . . . . .
C5 C 0.9450(5) 0.1919(2) 0.3356(3) 0.0364(12) Uani 1 1 d . . . . .
C6 C 1.0339(4) 0.14328(17) 0.0592(3) 0.0248(10) Uani 1 1 d . . . . .
C7 C 1.1504(5) 0.15154(18) 0.1476(3) 0.0284(10) Uani 1 1 d . . . . .
C8 C 1.2678(5) 0.1215(2) 0.1708(3) 0.0354(11) Uani 1 1 d . . . . .
H8 H 1.3501 0.1267 0.2301 0.042 Uiso 1 1 calc R . . . .
C9 C 1.2675(5) 0.08422(19) 0.1091(3) 0.0344(11) Uani 1 1 d . . . . .
H9 H 1.3477 0.0630 0.1273 0.041 Uiso 1 1 calc R . . . .
C10 C 1.1509(5) 0.07785(18) 0.0216(3) 0.0323(11) Uani 1 1 d . . . . .
H10 H 1.1529 0.0525 -0.0205 0.039 Uiso 1 1 calc R . . . .
C11 C 1.0298(5) 0.10736(17) -0.0077(3) 0.0270(10) Uani 1 1 d . . . . .
C12 C 1.1560(5) 0.19567(19) 0.2123(3) 0.0322(11) Uani 1 1 d . . . . .
H12 H 1.0593 0.2002 0.2039 0.039 Uiso 1 1 calc R . . . .
C13 C 1.2539(6) 0.1841(3) 0.3171(3) 0.0544(16) Uani 1 1 d . . . . .
H13A H 1.2277 0.1511 0.3338 0.082 Uiso 1 1 calc GR . . . .
H13B H 1.2460 0.2115 0.3563 0.082 Uiso 1 1 calc GR . . . .
H13C H 1.3509 0.1822 0.3287 0.082 Uiso 1 1 calc GR . . . .
C14 C 1.1972(6) 0.2458(2) 0.1832(4) 0.0523(15) Uani 1 1 d . . . . .
H14A H 1.2929 0.2428 0.1925 0.078 Uiso 1 1 calc GR . . . .
H14B H 1.1932 0.2740 0.2224 0.078 Uiso 1 1 calc GR . . . .
H14C H 1.1320 0.2528 0.1161 0.078 Uiso 1 1 calc GR . . . .
C15 C 0.9071(5) 0.10035(18) -0.1076(3) 0.0301(10) Uani 1 1 d . . . . .
H15 H 0.8305 0.1245 -0.1155 0.036 Uiso 1 1 calc R . . . .
C16 C 0.8485(6) 0.04596(19) -0.1257(4) 0.0434(13) Uani 1 1 d . . . . .
H16A H 0.9226 0.0216 -0.1170 0.065 Uiso 1 1 calc GR . . . .
H16B H 0.7708 0.0434 -0.1909 0.065 Uiso 1 1 calc GR . . . .
H16C H 0.8143 0.0378 -0.0808 0.065 Uiso 1 1 calc GR . . . .
C17 C 0.9547(5) 0.1151(2) -0.1800(3) 0.0424(13) Uani 1 1 d . . . . .
H17A H 1.0288 0.0915 -0.1741 0.064 Uiso 1 1 calc GR . . . .
H17B H 0.9910 0.1504 -0.1677 0.064 Uiso 1 1 calc GR . . . .
H17C H 0.8748 0.1129 -0.2444 0.064 Uiso 1 1 calc GR . . . .
C18 C 0.5702(4) 0.19822(17) 0.0106(3) 0.0250(10) Uani 1 1 d . . . . .
C19 C 0.4758(5) 0.15866(19) -0.0397(3) 0.0316(11) Uani 1 1 d . . . . .
C20 C 0.3436(5) 0.1617(2) -0.0452(3) 0.0378(12) Uani 1 1 d . . . . .
H20 H 0.2755 0.1360 -0.0792 0.045 Uiso 1 1 calc R . . . .
C21 C 0.3101(5) 0.2008(2) -0.0028(4) 0.0426(13) Uani 1 1 d . . . . .
H21 H 0.2199 0.2015 -0.0070 0.051 Uiso 1 1 calc R . . . .
C22 C 0.4044(5) 0.2389(2) 0.0456(3) 0.0369(12) Uani 1 1 d . . . . .
H22 H 0.3785 0.2658 0.0740 0.044 Uiso 1 1 calc R . . . .
C23 C 0.5383(5) 0.23881(18) 0.0539(3) 0.0293(11) Uani 1 1 d . . . . .
C24 C 0.5063(5) 0.11597(18) -0.0910(3) 0.0372(12) Uani 1 1 d . . . . .
H24 H 0.6095 0.1166 -0.0690 0.045 Uiso 1 1 calc R . . . .
C25 C 0.4708(6) 0.0626(2) -0.0672(4) 0.0512(15) Uani 1 1 d . . . . .
H25A H 0.5174 0.0581 0.0020 0.077 Uiso 1 1 calc GR . . . .
H25B H 0.5033 0.0359 -0.0954 0.077 Uiso 1 1 calc GR . . . .
H25C H 0.3689 0.0596 -0.0932 0.077 Uiso 1 1 calc GR . . . .
C26 C 0.4307(6) 0.1247(2) -0.1976(4) 0.0509(14) Uani 1 1 d . . . . .
H26A H 0.4525 0.0965 -0.2289 0.076 Uiso 1 1 calc R . . . .
H26B H 0.3292 0.1259 -0.2209 0.076 Uiso 1 1 calc R . . . .
H26C H 0.4616 0.1574 -0.2119 0.076 Uiso 1 1 calc R . . . .
C27 C 0.6399(5) 0.28211(18) 0.1060(3) 0.0325(11) Uani 1 1 d . . . . .
H27 H 0.7332 0.2730 0.1120 0.039 Uiso 1 1 calc R . . . .
C28 C 0.5912(6) 0.3318(2) 0.0511(4) 0.0515(15) Uani 1 1 d . . . . .
H28A H 0.5863 0.3278 -0.0112 0.077 Uiso 1 1 calc GR . . . .
H28B H 0.6577 0.3594 0.0866 0.077 Uiso 1 1 calc GR . . . .
H28C H 0.4980 0.3407 0.0423 0.077 Uiso 1 1 calc GR . . . .
C29 C 0.6584(6) 0.2893(2) 0.2064(3) 0.0536(16) Uani 1 1 d . . . . .
H29A H 0.5673 0.2972 0.2020 0.080 Uiso 1 1 calc GR . . . .
H29B H 0.7238 0.3177 0.2382 0.080 Uiso 1 1 calc GR . . . .
H29C H 0.6960 0.2576 0.2431 0.080 Uiso 1 1 calc GR . . . .
C30 C 0.8841(7) 0.0355(2) 0.3666(4) 0.0494(15) Uani 1 1 d . . . . .
C31 C 0.8320(6) 0.0632(2) 0.4194(3) 0.0482(15) Uani 1 1 d . . . . .
C32 C 0.9382(6) 0.0999(2) 0.4804(3) 0.0481(15) Uani 1 1 d . . . . .
C33 C 1.0574(6) 0.0920(2) 0.4643(3) 0.0446(14) Uani 1 1 d . . . . .
C34 C 1.0221(6) 0.0528(2) 0.3934(3) 0.0464(14) Uani 1 1 d . . . . .
C35 C 0.8109(8) -0.0091(2) 0.3009(4) 0.067(2) Uani 1 1 d . . . . .
H35A H 0.8419 -0.0116 0.2529 0.101 Uiso 1 1 calc GR . . . .
H35B H 0.7091 -0.0036 0.2693 0.101 Uiso 1 1 calc GR . . . .
H35C H 0.8342 -0.0411 0.3379 0.101 Uiso 1 1 calc GR . . . .
C36 C 0.6942(7) 0.0543(3) 0.4158(4) 0.0665(19) Uani 1 1 d . . . . .
H36A H 0.6200 0.0527 0.3493 0.100 Uiso 1 1 calc GR . . . .
H36B H 0.6748 0.0826 0.4482 0.100 Uiso 1 1 calc GR . . . .
H36C H 0.6972 0.0217 0.4475 0.100 Uiso 1 1 calc GR . . . .
C37 C 0.9351(7) 0.1311(2) 0.5565(3) 0.0563(16) Uani 1 1 d . . . . .
H37A H 0.8397 0.1440 0.5347 0.084 Uiso 1 1 calc GR . . . .
H37B H 0.9999 0.1602 0.5721 0.084 Uiso 1 1 calc GR . . . .
H37C H 0.9637 0.1097 0.6133 0.084 Uiso 1 1 calc GR . . . .
C38 C 1.1961(6) 0.1187(3) 0.5195(4) 0.0613(17) Uani 1 1 d . . . . .
H38A H 1.2562 0.0987 0.5767 0.092 Uiso 1 1 calc GR . . . .
H38B H 1.1810 0.1531 0.5382 0.092 Uiso 1 1 calc GR . . . .
H38C H 1.2416 0.1219 0.4799 0.092 Uiso 1 1 calc GR . . . .
C39 C 1.1170(7) 0.0296(3) 0.3596(4) 0.0671(19) Uani 1 1 d . . . . .
H39A H 1.1544 -0.0032 0.3923 0.101 Uiso 1 1 calc GR . . . .
H39B H 1.1948 0.0533 0.3736 0.101 Uiso 1 1 calc GR . . . .
H39C H 1.0637 0.0237 0.2908 0.101 Uiso 1 1 calc GR . . . .
O3 O 0.408(4) 0.5235(17) -0.136(2) 0.387(13) Uani 0.25 1 d D U P A -1
C40 C 0.559(9) 0.5650(19) 0.026(3) 0.387(13) Uani 0.25 1 d D U P A -1
H40A H 0.6190 0.5563 0.0928 0.581 Uiso 0.25 1 calc R . P A -1
H40B H 0.6132 0.5841 0.0019 0.581 Uiso 0.25 1 calc R . P A -1
H40C H 0.4802 0.5864 0.0193 0.581 Uiso 0.25 1 calc R . P A -1
C41 C 0.501(6) 0.5152(13) -0.033(2) 0.387(13) Uani 0.25 1 d D U P A -1
H41A H 0.5811 0.4936 -0.0241 0.464 Uiso 0.25 1 calc R . P A -1
H41B H 0.4483 0.4959 -0.0067 0.464 Uiso 0.25 1 calc R . P A -1
C42 C 0.466(5) 0.5501(18) -0.190(2) 0.387(13) Uani 0.25 1 d D U P A -1
H42A H 0.3877 0.5597 -0.2535 0.464 Uiso 0.25 1 calc R . P A -1
H42B H 0.5271 0.5257 -0.2013 0.464 Uiso 0.25 1 calc R . P A -1
C43 C 0.552(6) 0.5989(18) -0.142(5) 0.388(13) Uani 0.25 1 d D U P A -1
H43A H 0.5865 0.6141 -0.1829 0.581 Uiso 0.25 1 calc R . P A -1
H43B H 0.4918 0.6238 -0.1330 0.581 Uiso 0.25 1 calc R . P A -1
H43C H 0.6314 0.5897 -0.0806 0.581 Uiso 0.25 1 calc R . P A -1

loop_
_atom_site_aniso_label
_atom_site_aniso_U_11
_atom_site_aniso_U_22
_atom_site_aniso_U_33
_atom_site_aniso_U_23
_atom_site_aniso_U_13
_atom_site_aniso_U_12
W 0.04162(13) 0.03576(12) 0.01701(9) 0.00061(9) 0.01400(8) -0.00104(10)
Ge 0.0321(3) 0.0310(3) 0.0170(2) 0.00168(19) 0.0121(2) 0.0011(2)
Cl 0.0630(9) 0.0328(7) 0.0332(6) -0.0021(5) 0.0281(6) 0.0022(6)
O1 0.039(2) 0.059(2) 0.051(2) -0.0135(19) 0.026(2) -0.0060(19)
O2 0.053(2) 0.041(2) 0.062(3) -0.0142(18) 0.041(2) -0.0080(19)
N1 0.024(2) 0.032(2) 0.0189(18) -0.0022(15) 0.0119(16) -0.0019(16)
N2 0.024(2) 0.033(2) 0.0149(17) 0.0018(15) 0.0098(16) 0.0010(16)
C1 0.023(2) 0.028(2) 0.018(2) -0.0032(18) 0.0080(19) -0.0006(19)
C2 0.034(3) 0.032(3) 0.018(2) 0.0059(18) 0.015(2) 0.001(2)
C3 0.029(3) 0.033(3) 0.015(2) 0.0036(18) 0.0116(19) 0.002(2)
C4 0.048(3) 0.042(3) 0.024(2) -0.007(2) 0.018(2) -0.013(3)
C5 0.043(3) 0.047(3) 0.028(3) 0.001(2) 0.023(2) 0.014(3)
C6 0.022(2) 0.029(2) 0.025(2) 0.0042(18) 0.0124(19) 0.0026(19)
C7 0.022(2) 0.040(3) 0.021(2) -0.005(2) 0.0096(19) 0.004(2)
C8 0.025(3) 0.052(3) 0.026(2) 0.000(2) 0.010(2) -0.003(2)
C9 0.031(3) 0.041(3) 0.034(3) 0.010(2) 0.017(2) 0.008(2)
C10 0.042(3) 0.031(3) 0.035(3) -0.001(2) 0.027(2) 0.000(2)
C11 0.033(3) 0.029(2) 0.025(2) -0.0008(18) 0.018(2) -0.001(2)
C12 0.024(3) 0.050(3) 0.023(2) -0.012(2) 0.012(2) -0.005(2)
C13 0.040(3) 0.098(5) 0.022(3) -0.011(3) 0.012(2) -0.001(3)
C14 0.064(4) 0.054(4) 0.046(3) -0.016(3) 0.031(3) -0.014(3)
C15 0.029(3) 0.037(3) 0.026(2) -0.004(2) 0.015(2) -0.004(2)
C16 0.050(3) 0.042(3) 0.035(3) -0.006(2) 0.018(3) -0.005(3)
C17 0.040(3) 0.061(4) 0.023(2) -0.004(2) 0.013(2) -0.005(3)
C18 0.020(2) 0.036(3) 0.019(2) 0.0077(19) 0.0097(19) 0.002(2)
C19 0.028(3) 0.046(3) 0.018(2) 0.004(2) 0.008(2) -0.001(2)
C20 0.027(3) 0.052(3) 0.029(3) 0.005(2) 0.010(2) -0.011(2)
C21 0.021(3) 0.066(4) 0.041(3) 0.011(3) 0.016(2) 0.004(3)
C22 0.031(3) 0.053(3) 0.031(3) 0.006(2) 0.018(2) 0.007(2)
C23 0.030(3) 0.041(3) 0.019(2) 0.007(2) 0.013(2) 0.006(2)
C24 0.033(3) 0.040(3) 0.035(3) -0.002(2) 0.013(2) -0.008(2)
C25 0.053(4) 0.043(3) 0.049(3) -0.001(3) 0.018(3) -0.011(3)
C26 0.066(4) 0.049(3) 0.039(3) -0.006(3) 0.026(3) -0.007(3)
C27 0.031(3) 0.042(3) 0.024(2) -0.003(2) 0.013(2) 0.004(2)
C28 0.048(4) 0.055(4) 0.040(3) 0.006(3) 0.012(3) -0.008(3)
C29 0.073(4) 0.061(4) 0.026(3) -0.010(3) 0.023(3) -0.010(3)
C30 0.072(4) 0.044(3) 0.025(3) 0.009(2) 0.017(3) -0.002(3)
C31 0.058(4) 0.056(4) 0.025(3) 0.013(2) 0.016(3) -0.010(3)
C32 0.059(4) 0.069(4) 0.015(2) 0.003(2) 0.017(2) -0.024(3)
C33 0.053(4) 0.057(4) 0.020(2) 0.011(2) 0.015(3) 0.007(3)
C34 0.059(4) 0.054(3) 0.022(3) 0.011(2) 0.016(3) 0.018(3)
C35 0.106(6) 0.043(3) 0.040(3) -0.001(3) 0.025(3) -0.018(4)
C36 0.068(5) 0.085(5) 0.045(3) 0.020(3) 0.027(3) -0.021(4)
C37 0.076(4) 0.075(4) 0.023(2) 0.003(3) 0.028(3) 0.001(3)
C38 0.048(4) 0.096(5) 0.029(3) 0.007(3) 0.010(3) -0.002(3)
C39 0.085(5) 0.069(4) 0.037(3) 0.009(3) 0.021(3) 0.028(4)
O3 0.387(13) 0.387(13) 0.387(13) 0.0000(14) 0.187(6) 0.0001(14)
C40 0.387(13) 0.387(13) 0.387(13) 0.000(3) 0.187(7) 0.000(3)
C41 0.387(13) 0.387(13) 0.387(13) -0.0001(16) 0.187(6) 0.0001(16)
C42 0.387(13) 0.387(13) 0.387(13) 0.0000(16) 0.187(6) 0.0001(16)
C43 0.387(13) 0.387(13) 0.387(13) 0.000(3) 0.186(7) 0.000(3)

loop_
_atom_type_symbol
_atom_type_description
_atom_type_scat_dispersion_real
_atom_type_scat_dispersion_imag
_atom_type_scat_source
C C 0.0033 0.0016 'International Tables Vol C Tables 4.2.6.8 and 6.1.1.4'
H H 0.0000 0.0000 'International Tables Vol C Tables 4.2.6.8 and 6.1.1.4'
Cl Cl 0.1484 0.1585 'International Tables Vol C Tables 4.2.6.8 and 6.1.1.4'
Ge Ge 0.1547 1.8001 'International Tables Vol C Tables 4.2.6.8 and 6.1.1.4'
N N 0.0061 0.0033 'International Tables Vol C Tables 4.2.6.8 and 6.1.1.4'
O O 0.0106 0.0060 'International Tables Vol C Tables 4.2.6.8 and 6.1.1.4'
W W -0.8490 6.8722 'International Tables Vol C Tables 4.2.6.8 and 6.1.1.4'

loop_
_geom_angle_atom_site_label_1
_geom_angle_atom_site_label_2
_geom_angle_atom_site_label_3
_geom_angle
Ge W C30 101.20(13)
Ge W C34 100.08(12)
C4 W Ge 97.21(13)
C4 W C30 116.3(2)
C4 W C31 90.5(2)
C4 W C32 98.3(2)
C4 W C33 133.73(19)
C4 W C34 149.1(2)
C5 W Ge 89.77(13)
C5 W C4 85.5(2)
C5 W C30 153.7(2)
C5 W C31 139.52(19)
C5 W C32 104.48(19)
C5 W C33 95.7(2)
C5 W C34 119.9(2)
C30 W C34 34.9(2)
C31 W Ge 130.66(14)
C31 W C30 35.2(2)
C31 W C34 58.9(2)
C32 W Ge 159.63(16)
C32 W C30 59.93(19)
C32 W C31 36.41(18)
C32 W C33 36.5(2)
C32 W C34 60.3(2)
C33 W Ge 129.00(14)
C33 W C30 58.81(19)
C33 W C31 59.6(2)
C33 W C34 35.57(18)
Cl Ge W 125.34(4)
C1 Ge W 139.92(12)
C1 Ge Cl 93.68(12)
C1 N1 C2 109.6(4)
C1 N1 C6 125.9(4)
C2 N1 C6 124.2(4)
C1 N2 C3 109.9(4)
C1 N2 C18 126.1(4)
C3 N2 C18 123.4(3)
N1 C1 Ge 127.8(3)
N2 C1 Ge 125.6(3)
N2 C1 N1 106.1(4)
N1 C2 H2 126.3
C3 C2 N1 107.4(4)
C3 C2 H2 126.3
N2 C3 H3 126.5
C2 C3 N2 107.0(4)
C2 C3 H3 126.5
O1 C4 W 173.3(4)
O2 C5 W 175.4(4)
C7 C6 N1 119.1(4)
C7 C6 C11 124.0(4)
C11 C6 N1 116.9(4)
C6 C7 C12 121.9(4)
C8 C7 C6 117.1(4)
C8 C7 C12 120.7(4)
C7 C8 H8 119.4
C9 C8 C7 121.2(4)
C9 C8 H8 119.4
C8 C9 H9 120.1
C10 C9 C8 119.8(4)
C10 C9 H9 120.1
C9 C10 H10 118.9
C9 C10 C11 122.2(4)
C11 C10 H10 118.9
C6 C11 C15 124.9(4)
C10 C11 C6 115.5(4)
C10 C11 C15 119.6(4)
C7 C12 H12 107.6
C13 C12 C7 112.3(4)
C13 C12 H12 107.6
C14 C12 C7 110.8(4)
C14 C12 H12 107.6
C14 C12 C13 110.8(4)
C12 C13 H13A 109.5
C12 C13 H13B 109.5
C12 C13 H13C 109.5
H13A C13 H13B 109.5
H13A C13 H13C 109.5
H13B C13 H13C 109.5
C12 C14 H14A 109.5
C12 C14 H14B 109.5
C12 C14 H14C 109.5
H14A C14 H14B 109.5
H14A C14 H14C 109.5
H14B C14 H14C 109.5
C11 C15 H15 108.2
C11 C15 C17 108.9(4)
C16 C15 C11 112.7(4)
C16 C15 H15 108.2
C16 C15 C17 110.6(4)
C17 C15 H15 108.2
C15 C16 H16A 109.5
C15 C16 H16B 109.5
C15 C16 H16C 109.5
H16A C16 H16B 109.5
H16A C16 H16C 109.5
H16B C16 H16C 109.5
C15 C17 H17A 109.5
C15 C17 H17B 109.5
C15 C17 H17C 109.5
H17A C17 H17B 109.5
H17A C17 H17C 109.5
H17B C17 H17C 109.5
C19 C18 N2 117.4(4)
C23 C18 N2 119.0(4)
C23 C18 C19 123.4(4)
C18 C19 C24 124.0(4)
C20 C19 C18 116.2(5)
C20 C19 C24 119.7(4)
C19 C20 H20 119.2
C21 C20 C19 121.5(5)
C21 C20 H20 119.2
C20 C21 H21 119.5
C22 C21 C20 120.9(5)
C22 C21 H21 119.5
C21 C22 H22 119.4
C21 C22 C23 121.1(5)
C23 C22 H22 119.4
C18 C23 C27 123.0(4)
C22 C23 C18 116.8(4)
C22 C23 C27 120.1(4)
C19 C24 H24 107.5
C19 C24 C25 112.4(4)
C19 C24 C26 111.3(4)
C25 C24 H24 107.5
C26 C24 H24 107.5
C26 C24 C25 110.5(4)
C24 C25 H25A 109.5
C24 C25 H25B 109.5
C24 C25 H25C 109.5
H25A C25 H25B 109.5
H25A C25 H25C 109.5
H25B C25 H25C 109.5
C24 C26 H26A 109.5
C24 C26 H26B 109.5
C24 C26 H26C 109.5
H26A C26 H26B 109.5
H26A C26 H26C 109.5
H26B C26 H26C 109.5
C23 C27 H27 108.3
C23 C27 C29 111.1(4)
C28 C27 C23 110.9(4)
C28 C27 H27 108.3
C28 C27 C29 109.8(4)
C29 C27 H27 108.3
C27 C28 H28A 109.5
C27 C28 H28B 109.5
C27 C28 H28C 109.5
H28A C28 H28B 109.5
H28A C28 H28C 109.5
H28B C28 H28C 109.5
C27 C29 H29A 109.5
C27 C29 H29B 109.5
C27 C29 H29C 109.5
H29A C29 H29B 109.5
H29A C29 H29C 109.5
H29B C29 H29C 109.5
C31 C30 W 71.4(3)
C31 C30 C35 125.3(6)
C34 C30 W 72.5(3)
C34 C30 C31 109.0(5)
C34 C30 C35 125.4(6)
C35 C30 W 127.3(4)
C30 C31 W 73.4(3)
C30 C31 C32 108.6(5)
C30 C31 C36 125.5(5)
C32 C31 W 70.6(3)
C32 C31 C36 125.9(6)
C36 C31 W 124.1(4)
C31 C32 W 73.0(3)
C31 C32 C33 106.0(5)
C31 C32 C37 126.1(5)
C33 C32 W 72.6(3)
C33 C32 C37 126.9(5)
C37 C32 W 128.2(4)
C32 C33 W 70.9(3)
C32 C33 C38 123.9(5)
C34 C33 W 73.5(3)
C34 C33 C32 108.7(5)
C34 C33 C38 127.3(5)
C38 C33 W 124.9(4)
C30 C34 W 72.5(3)
C30 C34 C33 107.8(5)
C30 C34 C39 124.9(5)
C33 C34 W 70.9(3)
C33 C34 C39 127.0(6)
C39 C34 W 126.7(4)
C30 C35 H35A 109.5
C30 C35 H35B 109.5
C30 C35 H35C 109.5
H35A C35 H35B 109.5
H35A C35 H35C 109.5
H35B C35 H35C 109.5
C31 C36 H36A 109.5
C31 C36 H36B 109.5
C31 C36 H36C 109.5
H36A C36 H36B 109.5
H36A C36 H36C 109.5
H36B C36 H36C 109.5
C32 C37 H37A 109.5
C32 C37 H37B 109.5
C32 C37 H37C 109.5
H37A C37 H37B 109.5
H37A C37 H37C 109.5
H37B C37 H37C 109.5
C33 C38 H38A 109.5
C33 C38 H38B 109.5
C33 C38 H38C 109.5
H38A C38 H38B 109.5
H38A C38 H38C 109.5
H38B C38 H38C 109.5
C34 C39 H39A 109.5
C34 C39 H39B 109.5
C34 C39 H39C 109.5
H39A C39 H39B 109.5
H39A C39 H39C 109.5
H39B C39 H39C 109.5
C42 O3 C41 118.2(2)
H40A C40 H40B 109.5
H40A C40 H40C 109.5
H40B C40 H40C 109.5
C41 C40 H40A 109.5
C41 C40 H40B 109.5
C41 C40 H40C 109.5
O3 C41 C40 114.5(2)
O3 C41 H41A 108.6
O3 C41 H41B 108.6
C40 C41 H41A 108.6
C40 C41 H41B 108.6
H41A C41 H41B 107.6
O3 C42 H42A 108.6
O3 C42 H42B 108.6
O3 C42 C43 114.5(2)
H42A C42 H42B 107.6
C43 C42 H42A 108.6
C43 C42 H42B 108.6
C42 C43 H43A 109.5
C42 C43 H43B 109.5
C42 C43 H43C 109.5
H43A C43 H43B 109.5
H43A C43 H43C 109.5
H43B C43 H43C 109.5

loop_
_geom_bond_atom_site_label_1
_geom_bond_atom_site_label_2
_geom_bond_distance
W Ge 2.3496(5)
W C4 1.945(6)
W C5 1.933(6)
W C30 2.363(5)
W C31 2.338(5)
W C32 2.306(5)
W C33 2.329(5)
W C34 2.363(5)
Ge Cl 2.2469(13)
Ge C1 2.025(4)
O1 C4 1.177(6)
O2 C5 1.184(6)
N1 C1 1.354(5)
N1 C2 1.389(5)
N1 C6 1.465(5)
N2 C1 1.342(5)
N2 C3 1.393(5)
N2 C18 1.443(5)
C2 H2 0.9500
C2 C3 1.334(6)
C3 H3 0.9500
C6 C7 1.388(6)
C6 C11 1.406(6)
C7 C8 1.384(6)
C7 C12 1.528(6)
C8 H8 0.9500
C8 C9 1.383(7)
C9 H9 0.9500
C9 C10 1.375(6)
C10 H10 0.9500
C10 C11 1.394(6)
C11 C15 1.523(6)
C12 H12 1.0000
C12 C13 1.524(6)
C12 C14 1.521(7)
C13 H13A 0.9800
C13 H13B 0.9800
C13 H13C 0.9800
C14 H14A 0.9800
C14 H14B 0.9800
C14 H14C 0.9800
C15 H15 1.0000
C15 C16 1.519(6)
C15 C17 1.530(7)
C16 H16A 0.9800
C16 H16B 0.9800
C16 H16C 0.9800
C17 H17A 0.9800
C17 H17B 0.9800
C17 H17C 0.9800
C18 C19 1.401(6)
C18 C23 1.396(6)
C19 C20 1.398(7)
C19 C24 1.510(7)
C20 H20 0.9500
C20 C21 1.366(7)
C21 H21 0.9500
C21 C22 1.364(7)
C22 H22 0.9500
C22 C23 1.395(6)
C23 C27 1.514(7)
C24 H24 1.0000
C24 C25 1.536(7)
C24 C26 1.515(7)
C25 H25A 0.9800
C25 H25B 0.9800
C25 H25C 0.9800
C26 H26A 0.9800
C26 H26B 0.9800
C26 H26C 0.9800
C27 H27 1.0000
C27 C28 1.508(7)
C27 C29 1.535(7)
C28 H28A 0.9800
C28 H28B 0.9800
C28 H28C 0.9800
C29 H29A 0.9800
C29 H29B 0.9800
C29 H29C 0.9800
C30 C31 1.421(8)
C30 C34 1.419(8)
C30 C35 1.508(8)
C31 C32 1.451(7)
C31 C36 1.488(8)
C32 C33 1.454(8)
C32 C37 1.479(7)
C33 C34 1.433(7)
C33 C38 1.500(8)
C34 C39 1.504(8)
C35 H35A 0.9800
C35 H35B 0.9800
C35 H35C 0.9800
C36 H36A 0.9800
C36 H36B 0.9800
C36 H36C 0.9800
C37 H37A 0.9800
C37 H37B 0.9800
C37 H37C 0.9800
C38 H38A 0.9800
C38 H38B 0.9800
C38 H38C 0.9800
C39 H39A 0.9800
C39 H39B 0.9800
C39 H39C 0.9800
O3 C41 1.480(2)
O3 C42 1.480(2)
C40 H40A 0.9800
C40 H40B 0.9800
C40 H40C 0.9800
C40 C41 1.540(2)
C41 H41A 0.9900
C41 H41B 0.9900
C42 H42A 0.9900
C42 H42B 0.9900
C42 C43 1.540(2)
C43 H43A 0.9800
C43 H43B 0.9800
C43 H43C 0.9800

loop_
_geom_torsion_atom_site_label_1
_geom_torsion_atom_site_label_2
_geom_torsion_atom_site_label_3
_geom_torsion_atom_site_label_4
_geom_torsion
W C30 C31 C32 -62.2(4)
W C30 C31 C36 120.4(5)
W C30 C34 C33 62.6(3)
W C30 C34 C39 -123.0(5)
W C31 C32 C33 -65.6(3)
W C31 C32 C37 125.2(6)
W C32 C33 C34 -64.2(3)
W C32 C33 C38 119.7(5)
W C33 C34 C30 -63.6(4)
W C33 C34 C39 122.1(5)
N1 C2 C3 N2 0.2(5)
N1 C6 C7 C8 178.9(4)
N1 C6 C7 C12 -7.8(7)
N1 C6 C11 C10 -177.6(4)
N1 C6 C11 C15 4.4(6)
N2 C18 C19 C20 -176.4(4)
N2 C18 C19 C24 0.2(6)
N2 C18 C23 C22 176.7(4)
N2 C18 C23 C27 -1.8(6)
C1 N1 C2 C3 -0.2(5)
C1 N1 C6 C7 -79.3(6)
C1 N1 C6 C11 100.9(5)
C1 N2 C3 C2 -0.3(5)
C1 N2 C18 C19 -71.6(5)
C1 N2 C18 C23 111.6(5)
C2 N1 C1 Ge -172.2(3)
C2 N1 C1 N2 0.0(4)
C2 N1 C6 C7 107.5(5)
C2 N1 C6 C11 -72.4(5)
C3 N2 C1 Ge 172.6(3)
C3 N2 C1 N1 0.2(4)
C3 N2 C18 C19 98.6(5)
C3 N2 C18 C23 -78.3(5)
C6 N1 C1 Ge 13.6(6)
C6 N1 C1 N2 -174.1(4)
C6 N1 C2 C3 174.1(4)
C6 C7 C8 C9 -1.3(7)
C6 C7 C12 C13 153.4(5)
C6 C7 C12 C14 -82.1(6)
C6 C11 C15 C16 -121.7(5)
C6 C11 C15 C17 115.2(5)
C7 C6 C11 C10 2.6(7)
C7 C6 C11 C15 -175.4(4)
C7 C8 C9 C10 2.6(7)
C8 C7 C12 C13 -33.5(6)
C8 C7 C12 C14 91.0(6)
C8 C9 C10 C11 -1.1(7)
C9 C10 C11 C6 -1.3(7)
C9 C10 C11 C15 176.8(4)
C10 C11 C15 C16 60.4(6)
C10 C11 C15 C17 -62.8(5)
C11 C6 C7 C8 -1.3(7)
C11 C6 C7 C12 172.0(4)
C12 C7 C8 C9 -174.7(5)
C18 N2 C1 Ge -16.1(6)
C18 N2 C1 N1 171.4(4)
C18 N2 C3 C2 -171.8(4)
C18 C19 C20 C21 -0.8(7)
C18 C19 C24 C25 131.6(5)
C18 C19 C24 C26 -103.8(5)
C18 C23 C27 C28 109.6(5)
C18 C23 C27 C29 -127.8(5)
C19 C18 C23 C22 0.0(6)
C19 C18 C23 C27 -178.4(4)
C19 C20 C21 C22 1.0(8)
C20 C19 C24 C25 -51.9(6)
C20 C19 C24 C26 72.6(6)
C20 C21 C22 C23 -0.6(7)
C21 C22 C23 C18 0.1(7)
C21 C22 C23 C27 178.6(4)
C22 C23 C27 C28 -68.8(5)
C22 C23 C27 C29 53.7(6)
C23 C18 C19 C20 0.3(6)
C23 C18 C19 C24 176.9(4)
C24 C19 C20 C21 -177.5(4)
C30 C31 C32 W 64.0(4)
C30 C31 C32 C33 -1.7(6)
C30 C31 C32 C37 -170.8(5)
C31 C30 C34 W -62.5(4)
C31 C30 C34 C33 0.0(6)
C31 C30 C34 C39 174.5(5)
C31 C32 C33 W 65.9(3)
C31 C32 C33 C34 1.7(6)
C31 C32 C33 C38 -174.4(5)
C32 C33 C34 W 62.5(4)
C32 C33 C34 C30 -1.1(6)
C32 C33 C34 C39 -175.4(5)
C34 C30 C31 W 63.2(4)
C34 C30 C31 C32 1.0(6)
C34 C30 C31 C36 -176.4(5)
C35 C30 C31 W -123.0(5)
C35 C30 C31 C32 174.7(5)
C35 C30 C31 C36 -2.6(8)
C35 C30 C34 W 123.7(5)
C35 C30 C34 C33 -173.7(5)
C35 C30 C34 C39 0.8(8)
C36 C31 C32 W -118.6(5)
C36 C31 C32 C33 175.7(5)
C36 C31 C32 C37 6.6(9)
C37 C32 C33 W -125.1(6)
C37 C32 C33 C34 170.7(5)
C37 C32 C33 C38 -5.4(9)
C38 C33 C34 W -121.6(5)
C38 C33 C34 C30 174.8(5)
C38 C33 C34 C39 0.5(9)
C41 O3 C42 C43 -46(5)
C42 O3 C41 C40 61(6)
